data_4081105
loop_
_publ_author_name
'Gloaguen, Yann'
'Jongens, Lianne M.'
'Reek, Joost N. H.'
'Lutz, Martin'
'de Bruin, Bas'
'van der Vlugt, Jarl Ivar'

_publ_section_title
;
 Reductive Elimination at an Ortho-Metalated Iridium(III) Hydride Bearing
 a Tripodal Tetraphosphorus Ligand
;
_journal_issue 15
_journal_name_full Organometallics
_journal_page_first 4284
_journal_paper_doi 10.1021/om400451y
_journal_volume 32
_journal_year 2013
_chemical_formula_moiety 'C57 H48 Ir P4, F6 P, C H2 Cl2'
_chemical_formula_sum 'C58 H50 Cl2 F6 Ir P5'
_chemical_formula_weight 1278.93
_chemical_name_systematic
; 
 ? 
;
_space_group_IT_number 2
_symmetry_cell_setting triclinic
_symmetry_space_group_name_Hall '-P 1'
_symmetry_space_group_name_H-M 'P -1'
_atom_sites_solution_hydrogens geom
_atom_sites_solution_primary direct
_atom_sites_solution_secondary difmap
_audit_creation_method SHELXL-97
_cell_angle_alpha 89.388(1)
_cell_angle_beta 71.597(1)
_cell_angle_gamma 68.159(1)
_cell_formula_units_Z 2
_cell_length_a 12.7688(3)
_cell_length_b 12.9030(3)
_cell_length_c 17.9973(3)
_cell_measurement_reflns_used 57336
_cell_measurement_temperature 150(2)
_cell_measurement_theta_max 27.50
_cell_measurement_theta_min 1.71
_cell_volume 2592.31(10)
_computing_cell_refinement Peakref
_computing_data_collection Apex2
_computing_data_reduction 'Eval15, SADABS-2008/1'
_computing_structure_refinement 'SHELXL-97 (Sheldrick, 2008)'
_computing_structure_solution 'SHELXS-97 (Sheldrick, 2008)'
_diffrn_ambient_temperature 150(2)
_diffrn_measured_fraction_theta_full 0.997
_diffrn_measured_fraction_theta_max 0.997
_diffrn_measurement_device_type 'Bruker Kappa ApexII'
_diffrn_measurement_method '\f and \w scans'
_diffrn_radiation_monochromator graphite
_diffrn_radiation_source 'fine-focus sealed tube'
_diffrn_radiation_type MoK\a
_diffrn_radiation_wavelength 0.71073
_diffrn_reflns_av_R_equivalents 0.0235
_diffrn_reflns_av_sigmaI/netI 0.0182
_diffrn_reflns_limit_h_max 16
_diffrn_reflns_limit_h_min -16
_diffrn_reflns_limit_k_max 16
_diffrn_reflns_limit_k_min -16
_diffrn_reflns_limit_l_max 23
_diffrn_reflns_limit_l_min -23
_diffrn_reflns_number 65351
_diffrn_reflns_theta_full 27.50
_diffrn_reflns_theta_max 27.50
_diffrn_reflns_theta_min 1.71
_exptl_absorpt_coefficient_mu 2.894
_exptl_absorpt_correction_T_max 0.4305
_exptl_absorpt_correction_T_min 0.3522
_exptl_absorpt_correction_type multi-scan
_exptl_absorpt_process_details SADABS-2008/1
_exptl_crystal_colour yellow
_exptl_crystal_density_diffrn 1.638
_exptl_crystal_density_method 'not measured'
_exptl_crystal_description plate
_exptl_crystal_F_000 1276
_exptl_crystal_size_max 0.34
_exptl_crystal_size_mid 0.25
_exptl_crystal_size_min 0.12
_refine_diff_density_max 0.790
_refine_diff_density_min -1.162
_refine_diff_density_rms 0.079
_refine_ls_extinction_method none
_refine_ls_goodness_of_fit_ref 1.070
_refine_ls_hydrogen_treatment mixed
_refine_ls_matrix_type full
_refine_ls_number_parameters 689
_refine_ls_number_reflns 11894
_refine_ls_number_restraints 336
_refine_ls_restrained_S_all 1.238
_refine_ls_R_factor_all 0.0243
_refine_ls_R_factor_gt 0.0210
_refine_ls_shift/su_max 0.001
_refine_ls_shift/su_mean 0.000
_refine_ls_structure_factor_coef Fsqd
_refine_ls_weighting_details 'calc w=1/[\s^2^(Fo^2^)+(0.0244P)^2^+3.3658P] where P=(Fo^2^+2Fc^2^)/3'
_refine_ls_weighting_scheme calc
_refine_ls_wR_factor_gt 0.0523
_refine_ls_wR_factor_ref 0.0537
_reflns_number_gt 11038
_reflns_number_total 11894
_reflns_threshold_expression I>2\s(I)
_cod_data_source_file om400451y_si_001.cif
_cod_data_source_block l0372a
_cod_database_code 4081105

loop_
_symmetry_equiv_pos_as_xyz
'x, y, z'
'-x, -y, -z'

loop_
_atom_site_label
_atom_site_type_symbol
_atom_site_fract_x
_atom_site_fract_y
_atom_site_fract_z
_atom_site_U_iso_or_equiv
_atom_site_adp_type
_atom_site_occupancy
_atom_site_symmetry_multiplicity
_atom_site_calc_flag
_atom_site_refinement_flags
_atom_site_disorder_assembly
_atom_site_disorder_group
Ir1 Ir 0.436551(9) 0.730405(8) 0.299310(6) 0.01469(3) Uani 1 1 d . . .
H1 H 0.338(3) 0.843(3) 0.300(2) 0.036(10) Uiso 1 1 d . . .
P1 P 0.28093(6) 0.70302(6) 0.39578(4) 0.01751(13) Uani 1 1 d . . .
P2 P 0.56181(6) 0.55436(6) 0.31246(4) 0.01686(13) Uani 1 1 d . . .
P3 P 0.59763(6) 0.78461(6) 0.24781(4) 0.01767(13) Uani 1 1 d . . .
P4 P 0.43282(6) 0.65747(6) 0.18111(4) 0.01586(13) Uani 1 1 d . . .
C1 C 0.4097(2) 0.7971(2) 0.41485(15) 0.0190(5) Uani 1 1 d . . .
C2 C 0.3246(2) 0.7612(2) 0.46626(16) 0.0185(5) Uani 1 1 d . . .
C3 C 0.2805(3) 0.7871(2) 0.54773(17) 0.0234(6) Uani 1 1 d . . .
H3 H 0.2234 0.7603 0.5799 0.028 Uiso 1 1 calc R . .
C4 C 0.3227(3) 0.8535(3) 0.58076(17) 0.0274(6) Uani 1 1 d . . .
H4 H 0.2960 0.8714 0.6364 0.033 Uiso 1 1 calc R . .
C5 C 0.4046(3) 0.8935(3) 0.53178(18) 0.0259(6) Uani 1 1 d . . .
H5 H 0.4318 0.9402 0.5545 0.031 Uiso 1 1 calc R . .
C6 C 0.4474(3) 0.8662(2) 0.44992(17) 0.0232(6) Uani 1 1 d . . .
H6 H 0.5027 0.8950 0.4178 0.028 Uiso 1 1 calc R . .
C7 C 0.1227(2) 0.7896(2) 0.42340(16) 0.0199(5) Uani 1 1 d . . .
C8 C 0.0817(3) 0.8816(2) 0.38472(17) 0.0220(6) Uani 1 1 d . . .
H8 H 0.1335 0.8909 0.3364 0.026 Uiso 1 1 calc R . .
C9 C -0.0352(3) 0.9602(2) 0.41654(18) 0.0247(6) Uani 1 1 d . . .
H9 H -0.0636 1.0229 0.3897 0.030 Uiso 1 1 calc R . .
C10 C -0.1106(3) 0.9472(3) 0.48759(18) 0.0261(6) Uani 1 1 d . . .
H10 H -0.1901 1.0017 0.5096 0.031 Uiso 1 1 calc R . .
C11 C -0.0707(3) 0.8554(3) 0.52661(18) 0.0266(6) Uani 1 1 d . . .
H11 H -0.1229 0.8466 0.5750 0.032 Uiso 1 1 calc R . .
C12 C 0.0455(3) 0.7763(3) 0.49512(17) 0.0238(6) Uani 1 1 d . . .
H12 H 0.0730 0.7131 0.5218 0.029 Uiso 1 1 calc R . .
C13 C 0.2955(2) 0.5597(2) 0.40903(15) 0.0204(5) Uani 1 1 d . . .
C14 C 0.2058(3) 0.5242(3) 0.40504(17) 0.0260(6) Uani 1 1 d . . .
H14 H 0.1354 0.5770 0.3980 0.031 Uiso 1 1 calc R . .
C15 C 0.2183(3) 0.4135(3) 0.41123(19) 0.0324(7) Uani 1 1 d . . .
H15 H 0.1578 0.3900 0.4074 0.039 Uiso 1 1 calc R . .
C16 C 0.3201(3) 0.3375(3) 0.42311(19) 0.0342(7) Uani 1 1 d . . .
H16 H 0.3278 0.2622 0.4301 0.041 Uiso 1 1 calc R . .
C17 C 0.4103(3) 0.3710(3) 0.42481(18) 0.0285(6) Uani 1 1 d . . .
H17 H 0.4802 0.3174 0.4320 0.034 Uiso 1 1 calc R . .
C18 C 0.4020(3) 0.4806(2) 0.41629(16) 0.0217(6) Uani 1 1 d . . .
C19 C 0.5101(3) 0.5078(2) 0.40888(16) 0.0224(6) Uani 1 1 d . . .
H19A H 0.5752 0.4402 0.4150 0.027 Uiso 1 1 calc R . .
H19B H 0.4889 0.5678 0.4512 0.027 Uiso 1 1 calc R . .
C20 C 0.7179(2) 0.5323(2) 0.29179(17) 0.0221(6) Uani 1 1 d . . .
H20A H 0.7565 0.4626 0.3131 0.027 Uiso 1 1 calc R . .
H20B H 0.7578 0.5195 0.2338 0.027 Uiso 1 1 calc R . .
C21 C 0.7408(2) 0.6261(3) 0.32450(16) 0.0229(6) Uani 1 1 d . . .
C22 C 0.8144(3) 0.5975(3) 0.37099(18) 0.0298(7) Uani 1 1 d . . .
H22 H 0.8429 0.5225 0.3833 0.036 Uiso 1 1 calc R . .
C23 C 0.8465(3) 0.6760(3) 0.39939(19) 0.0345(8) Uani 1 1 d . . .
H23 H 0.8970 0.6547 0.4306 0.041 Uiso 1 1 calc R . .
C24 C 0.8052(3) 0.7851(3) 0.38239(19) 0.0334(7) Uani 1 1 d . . .
H24 H 0.8269 0.8393 0.4021 0.040 Uiso 1 1 calc R . .
C25 C 0.7320(3) 0.8156(3) 0.33645(17) 0.0266(6) Uani 1 1 d . . .
H25 H 0.7043 0.8909 0.3246 0.032 Uiso 1 1 calc R . .
C26 C 0.6979(2) 0.7379(2) 0.30719(16) 0.0214(6) Uani 1 1 d . . .
C27 C 0.5576(3) 0.9371(2) 0.24806(17) 0.0231(6) Uani 1 1 d . . .
C28 C 0.6467(3) 0.9775(3) 0.21115(18) 0.0286(6) Uani 1 1 d . . .
H28 H 0.7274 0.9261 0.1880 0.034 Uiso 1 1 calc R . .
C29 C 0.6180(3) 1.0915(3) 0.2082(2) 0.0355(8) Uani 1 1 d . . .
H29 H 0.6797 1.1183 0.1853 0.043 Uiso 1 1 calc R . .
C30 C 0.5004(4) 1.1667(3) 0.2382(2) 0.0388(8) Uani 1 1 d . . .
H30 H 0.4809 1.2448 0.2345 0.047 Uiso 1 1 calc R . .
C31 C 0.4107(3) 1.1282(3) 0.2739(2) 0.0382(8) Uani 1 1 d . . .
H31 H 0.3296 1.1799 0.2941 0.046 Uiso 1 1 calc R . .
C32 C 0.4393(3) 1.0138(3) 0.28008(19) 0.0288(6) Uani 1 1 d . . .
H32 H 0.3780 0.9881 0.3062 0.035 Uiso 1 1 calc R . .
C33 C 0.7041(3) 0.7374(2) 0.14693(16) 0.0208(5) Uani 1 1 d . . .
C34 C 0.8217(3) 0.6610(3) 0.13117(18) 0.0255(6) Uani 1 1 d . . .
H34 H 0.8473 0.6284 0.1732 0.031 Uiso 1 1 calc R . .
C35 C 0.9017(3) 0.6323(3) 0.0543(2) 0.0333(7) Uani 1 1 d . . .
H35 H 0.9812 0.5790 0.0441 0.040 Uiso 1 1 calc R . .
C36 C 0.8666(3) 0.6806(3) -0.00738(19) 0.0353(8) Uani 1 1 d . . .
H36 H 0.9219 0.6611 -0.0598 0.042 Uiso 1 1 calc R . .
C37 C 0.7508(3) 0.7575(3) 0.00776(18) 0.0321(7) Uani 1 1 d . . .
H37 H 0.7264 0.7911 -0.0344 0.039 Uiso 1 1 calc R . .
C38 C 0.6701(3) 0.7858(3) 0.08375(17) 0.0256(6) Uani 1 1 d . . .
H38 H 0.5906 0.8386 0.0933 0.031 Uiso 1 1 calc R . .
C39 C 0.5753(3) 0.4401(2) 0.24605(16) 0.0207(5) Uani 1 1 d . . .
H39A H 0.6253 0.3672 0.2584 0.025 Uiso 1 1 calc R . .
H39B H 0.4949 0.4399 0.2545 0.025 Uiso 1 1 calc R . .
C40 C 0.6309(3) 0.4528(2) 0.16091(16) 0.0201(5) Uani 1 1 d . . .
C41 C 0.7435(3) 0.3711(3) 0.11819(18) 0.0255(6) Uani 1 1 d . . .
H41 H 0.7809 0.3100 0.1433 0.031 Uiso 1 1 calc R . .
C42 C 0.8011(3) 0.3778(3) 0.04010(19) 0.0298(7) Uani 1 1 d . . .
H42 H 0.8768 0.3210 0.0116 0.036 Uiso 1 1 calc R . .
C43 C 0.7480(3) 0.4676(3) 0.00375(17) 0.0282(6) Uani 1 1 d . . .
H43 H 0.7874 0.4728 -0.0498 0.034 Uiso 1 1 calc R . .
C44 C 0.6373(3) 0.5502(2) 0.04525(16) 0.0226(6) Uani 1 1 d . . .
H44 H 0.6022 0.6119 0.0197 0.027 Uiso 1 1 calc R . .
C45 C 0.5761(2) 0.5448(2) 0.12396(16) 0.0185(5) Uani 1 1 d . . .
C46 C 0.3909(2) 0.7577(2) 0.11265(16) 0.0196(5) Uani 1 1 d . . .
C47 C 0.3612(3) 0.8719(2) 0.13130(17) 0.0254(6) Uani 1 1 d . . .
H47 H 0.3641 0.8974 0.1796 0.030 Uiso 1 1 calc R . .
C48 C 0.3274(3) 0.9491(3) 0.0802(2) 0.0326(7) Uani 1 1 d . . .
H48 H 0.3064 1.0268 0.0941 0.039 Uiso 1 1 calc R . .
C49 C 0.3244(3) 0.9126(3) 0.0093(2) 0.0350(7) Uani 1 1 d . . .
H49 H 0.3043 0.9648 -0.0265 0.042 Uiso 1 1 calc R . .
C50 C 0.3508(3) 0.7996(3) -0.00938(19) 0.0334(7) Uani 1 1 d . . .
H50 H 0.3476 0.7747 -0.0578 0.040 Uiso 1 1 calc R . .
C51 C 0.3820(3) 0.7226(3) 0.04234(17) 0.0261(6) Uani 1 1 d . . .
H51 H 0.3973 0.6458 0.0299 0.031 Uiso 1 1 calc R . .
C52 C 0.3241(3) 0.5916(2) 0.19233(15) 0.0197(5) Uani 1 1 d . . .
C53 C 0.3555(3) 0.4776(2) 0.17095(17) 0.0245(6) Uani 1 1 d . . .
H53 H 0.4375 0.4292 0.1477 0.029 Uiso 1 1 calc R . .
C54 C 0.2670(3) 0.4344(3) 0.1837(2) 0.0320(7) Uani 1 1 d . . .
H54 H 0.2891 0.3562 0.1708 0.038 Uiso 1 1 calc R . .
C55 C 0.1474(3) 0.5046(3) 0.2150(2) 0.0347(7) Uani 1 1 d . . .
H55 H 0.0874 0.4747 0.2238 0.042 Uiso 1 1 calc R . .
C56 C 0.1153(3) 0.6182(3) 0.23343(18) 0.0314(7) Uani 1 1 d . . .
H56 H 0.0330 0.6669 0.2533 0.038 Uiso 1 1 calc R . .
C57 C 0.2029(3) 0.6619(3) 0.22306(17) 0.0255(6) Uani 1 1 d . . .
H57 H 0.1801 0.7399 0.2370 0.031 Uiso 1 1 calc R . .
P5 P 0.02544(10) 0.23487(8) 0.24279(6) 0.0441(2) Uani 1 1 d . . .
F1A F 0.1623(5) 0.2191(5) 0.1929(4) 0.0489(18) Uani 0.48 1 d PDU A 1
F2A F 0.0399(8) 0.2973(5) 0.3143(4) 0.091(3) Uani 0.48 1 d PDU A 1
F3A F -0.1048(6) 0.2536(6) 0.2912(5) 0.105(4) Uani 0.48 1 d PDU A 1
F4A F 0.0229(7) 0.1730(5) 0.1688(4) 0.054(2) Uani 0.48 1 d PDU A 1
F1B F 0.1519(5) 0.2371(5) 0.2195(5) 0.081(3) Uani 0.52 1 d PDU A 2
F2B F -0.0191(8) 0.3018(5) 0.3273(3) 0.094(3) Uani 0.52 1 d PDU A 2
F3B F -0.1091(5) 0.2339(6) 0.2635(4) 0.074(2) Uani 0.52 1 d PDU A 2
F4B F 0.0574(7) 0.1695(5) 0.1590(3) 0.057(2) Uani 0.52 1 d PDU A 2
F5 F 0.0709(3) 0.1190(2) 0.27622(18) 0.0916(11) Uani 1 1 d DU A .
F6 F -0.02045(19) 0.35243(17) 0.20940(12) 0.0465(5) Uani 1 1 d DU A .
Cl1 Cl 0.95012(11) 0.93012(12) 0.22274(7) 0.0631(3) Uani 1 1 d . . .
Cl2 Cl 0.94898(11) 0.90431(11) 0.06254(7) 0.0610(3) Uani 1 1 d . . .
C58 C 1.0181(5) 0.9395(5) 0.1237(3) 0.0705(15) Uani 1 1 d . . .
H58A H 1.1037 0.8883 0.1065 0.085 Uiso 1 1 calc R . .
H58B H 1.0139 1.0172 0.1178 0.085 Uiso 1 1 calc R . .

loop_
_atom_site_aniso_label
_atom_site_aniso_U_11
_atom_site_aniso_U_22
_atom_site_aniso_U_33
_atom_site_aniso_U_23
_atom_site_aniso_U_13
_atom_site_aniso_U_12
Ir1 0.01564(5) 0.01490(5) 0.01266(5) 0.00011(3) -0.00387(4) -0.00569(4)
P1 0.0171(3) 0.0183(3) 0.0151(3) 0.0016(2) -0.0036(3) -0.0061(3)
P2 0.0175(3) 0.0168(3) 0.0147(3) 0.0013(2) -0.0054(2) -0.0051(3)
P3 0.0180(3) 0.0180(3) 0.0164(3) -0.0006(3) -0.0034(3) -0.0082(3)
P4 0.0189(3) 0.0157(3) 0.0138(3) 0.0016(2) -0.0051(2) -0.0080(3)
C1 0.0170(12) 0.0182(13) 0.0158(12) -0.0034(10) -0.0040(10) -0.0015(10)
C2 0.0166(12) 0.0186(13) 0.0184(13) 0.0000(10) -0.0062(10) -0.0043(10)
C3 0.0202(13) 0.0236(14) 0.0203(14) 0.0018(11) -0.0053(11) -0.0029(11)
C4 0.0258(15) 0.0305(16) 0.0178(13) -0.0039(12) -0.0075(11) -0.0020(12)
C5 0.0239(14) 0.0254(15) 0.0258(15) -0.0056(12) -0.0109(12) -0.0043(12)
C6 0.0192(13) 0.0236(14) 0.0227(14) -0.0037(11) -0.0048(11) -0.0055(11)
C7 0.0168(13) 0.0211(13) 0.0195(13) -0.0023(10) -0.0058(10) -0.0050(11)
C8 0.0214(14) 0.0246(14) 0.0223(14) -0.0001(11) -0.0087(11) -0.0103(12)
C9 0.0232(14) 0.0230(14) 0.0299(15) 0.0004(12) -0.0141(12) -0.0069(12)
C10 0.0172(13) 0.0291(16) 0.0292(15) -0.0072(12) -0.0082(12) -0.0052(12)
C11 0.0209(14) 0.0355(17) 0.0223(14) -0.0028(12) -0.0033(11) -0.0129(13)
C12 0.0216(14) 0.0276(15) 0.0219(14) 0.0024(11) -0.0057(11) -0.0105(12)
C13 0.0227(13) 0.0207(13) 0.0141(12) 0.0022(10) -0.0022(10) -0.0080(11)
C14 0.0278(15) 0.0289(16) 0.0211(14) 0.0035(12) -0.0058(12) -0.0127(13)
C15 0.0396(18) 0.0315(17) 0.0288(16) 0.0026(13) -0.0051(14) -0.0220(15)
C16 0.047(2) 0.0229(15) 0.0294(16) 0.0046(13) -0.0039(14) -0.0171(15)
C17 0.0319(16) 0.0225(15) 0.0236(15) 0.0060(12) -0.0041(12) -0.0068(13)
C18 0.0254(14) 0.0227(14) 0.0138(12) 0.0039(10) -0.0041(11) -0.0078(12)
C19 0.0244(14) 0.0220(14) 0.0174(13) 0.0048(11) -0.0074(11) -0.0051(11)
C20 0.0165(13) 0.0217(14) 0.0260(14) 0.0010(11) -0.0075(11) -0.0047(11)
C21 0.0176(13) 0.0305(15) 0.0195(13) 0.0003(11) -0.0047(11) -0.0092(12)
C22 0.0230(15) 0.0423(19) 0.0276(15) 0.0085(14) -0.0111(12) -0.0146(14)
C23 0.0276(16) 0.062(2) 0.0234(15) 0.0072(15) -0.0123(13) -0.0245(16)
C24 0.0310(17) 0.052(2) 0.0255(15) -0.0022(14) -0.0085(13) -0.0252(16)
C25 0.0246(15) 0.0338(17) 0.0220(14) -0.0044(12) -0.0037(12) -0.0151(13)
C26 0.0179(13) 0.0280(15) 0.0163(13) -0.0023(11) -0.0024(10) -0.0093(11)
C27 0.0268(15) 0.0219(14) 0.0224(14) -0.0001(11) -0.0073(11) -0.0122(12)
C28 0.0327(16) 0.0287(16) 0.0256(15) -0.0003(12) -0.0050(13) -0.0171(14)
C29 0.051(2) 0.0320(17) 0.0321(17) 0.0065(14) -0.0113(15) -0.0270(16)
C30 0.056(2) 0.0215(16) 0.044(2) 0.0060(14) -0.0188(17) -0.0190(16)
C31 0.0395(19) 0.0219(16) 0.049(2) -0.0011(14) -0.0139(16) -0.0079(14)
C32 0.0309(16) 0.0230(15) 0.0324(16) -0.0016(12) -0.0088(13) -0.0117(13)
C33 0.0234(14) 0.0199(13) 0.0186(13) -0.0005(10) -0.0024(11) -0.0118(11)
C34 0.0248(14) 0.0252(15) 0.0225(14) -0.0015(11) -0.0012(11) -0.0108(12)
C35 0.0291(16) 0.0308(17) 0.0312(17) -0.0053(13) 0.0034(13) -0.0132(14)
C36 0.0420(19) 0.0349(18) 0.0223(15) -0.0036(13) 0.0055(13) -0.0212(16)
C37 0.047(2) 0.0330(17) 0.0204(14) 0.0055(12) -0.0065(14) -0.0244(16)
C38 0.0291(15) 0.0247(15) 0.0218(14) 0.0017(11) -0.0039(12) -0.0130(13)
C39 0.0264(14) 0.0162(13) 0.0200(13) 0.0024(10) -0.0088(11) -0.0080(11)
C40 0.0238(14) 0.0188(13) 0.0188(13) -0.0019(10) -0.0065(11) -0.0099(11)
C41 0.0247(15) 0.0214(14) 0.0291(15) -0.0015(12) -0.0087(12) -0.0077(12)
C42 0.0245(15) 0.0296(16) 0.0280(16) -0.0082(13) -0.0009(12) -0.0087(13)
C43 0.0275(15) 0.0361(17) 0.0188(14) -0.0035(12) 0.0004(12) -0.0164(14)
C44 0.0282(15) 0.0255(14) 0.0167(13) 0.0003(11) -0.0062(11) -0.0142(12)
C45 0.0216(13) 0.0188(13) 0.0169(12) -0.0019(10) -0.0050(10) -0.0108(11)
C46 0.0219(13) 0.0214(14) 0.0182(13) 0.0062(10) -0.0076(10) -0.0106(11)
C47 0.0331(16) 0.0219(14) 0.0223(14) 0.0035(11) -0.0107(12) -0.0107(12)
C48 0.0444(19) 0.0225(15) 0.0325(17) 0.0086(13) -0.0165(15) -0.0118(14)
C49 0.045(2) 0.0352(18) 0.0319(17) 0.0174(14) -0.0205(15) -0.0175(16)
C50 0.049(2) 0.0379(18) 0.0259(16) 0.0114(14) -0.0221(15) -0.0230(16)
C51 0.0357(17) 0.0255(15) 0.0246(15) 0.0055(12) -0.0147(13) -0.0162(13)
C52 0.0248(14) 0.0244(14) 0.0146(12) 0.0048(10) -0.0077(10) -0.0138(12)
C53 0.0316(16) 0.0232(14) 0.0237(14) 0.0048(11) -0.0127(12) -0.0135(12)
C54 0.0461(19) 0.0310(17) 0.0333(17) 0.0096(13) -0.0186(15) -0.0261(15)
C55 0.0393(18) 0.048(2) 0.0313(17) 0.0108(15) -0.0123(14) -0.0322(17)
C56 0.0233(15) 0.047(2) 0.0255(15) 0.0017(14) -0.0039(12) -0.0185(14)
C57 0.0262(15) 0.0291(16) 0.0215(14) 0.0007(12) -0.0063(11) -0.0126(13)
P5 0.0599(6) 0.0313(5) 0.0329(5) 0.0061(4) -0.0039(4) -0.0185(5)
F1A 0.047(3) 0.043(3) 0.053(3) -0.002(3) -0.016(2) -0.015(3)
F2A 0.176(8) 0.063(4) 0.034(3) 0.005(3) -0.025(4) -0.055(5)
F3A 0.100(6) 0.062(4) 0.092(6) -0.003(4) 0.059(4) -0.041(4)
F4A 0.060(5) 0.055(4) 0.057(4) 0.001(3) -0.011(3) -0.039(3)
F1B 0.068(5) 0.050(4) 0.149(8) 0.010(4) -0.063(5) -0.028(3)
F2B 0.174(8) 0.066(4) 0.036(3) 0.011(3) -0.031(4) -0.046(5)
F3B 0.059(4) 0.064(4) 0.087(5) 0.007(4) 0.006(3) -0.035(3)
F4B 0.060(4) 0.049(4) 0.048(3) -0.010(3) 0.008(3) -0.026(3)
F5 0.154(3) 0.0448(16) 0.084(2) 0.0328(15) -0.051(2) -0.0390(19)
F6 0.0453(12) 0.0350(11) 0.0455(12) 0.0082(9) -0.0020(10) -0.0118(10)
Cl1 0.0553(6) 0.0844(8) 0.0543(6) 0.0162(6) -0.0223(5) -0.0294(6)
Cl2 0.0585(7) 0.0665(7) 0.0523(6) -0.0027(5) -0.0085(5) -0.0261(6)
C58 0.065(3) 0.099(4) 0.060(3) 0.004(3) -0.006(2) -0.057(3)

loop_
_atom_type_symbol
_atom_type_description
_atom_type_scat_dispersion_real
_atom_type_scat_dispersion_imag
_atom_type_scat_source
C C 0.0033 0.0016 'International Tables Vol C Tables 4.2.6.8 and 6.1.1.4'
H H 0.0000 0.0000 'International Tables Vol C Tables 4.2.6.8 and 6.1.1.4'
Cl Cl 0.1484 0.1585 'International Tables Vol C Tables 4.2.6.8 and 6.1.1.4'
F F 0.0171 0.0103 'International Tables Vol C Tables 4.2.6.8 and 6.1.1.4'
Ir Ir -1.4442 7.9887 'International Tables Vol C Tables 4.2.6.8 and 6.1.1.4'
P P 0.1023 0.0942 'International Tables Vol C Tables 4.2.6.8 and 6.1.1.4'

loop_
_geom_angle_atom_site_label_1
_geom_angle_atom_site_label_2
_geom_angle_atom_site_label_3
_geom_angle
C1 Ir1 P2 92.71(7)
C1 Ir1 P1 67.35(8)
P2 Ir1 P1 87.97(2)
C1 Ir1 P3 90.05(8)
P2 Ir1 P3 91.39(2)
P1 Ir1 P3 157.32(2)
C1 Ir1 P4 170.20(8)
P2 Ir1 P4 89.90(2)
P1 Ir1 P4 103.33(2)
P3 Ir1 P4 99.34(2)
C1 Ir1 H1 84.3(14)
P2 Ir1 H1 171.1(14)
P1 Ir1 H1 83.1(14)
P3 Ir1 H1 97.0(14)
P4 Ir1 H1 91.7(14)
C2 P1 C13 111.93(13)
C2 P1 C7 102.21(12)
C13 P1 C7 107.53(13)
C2 P1 Ir1 86.19(9)
C13 P1 Ir1 117.70(9)
C7 P1 Ir1 126.76(10)
C20 P2 C39 101.55(13)
C20 P2 C19 107.47(13)
C39 P2 C19 101.23(13)
C20 P2 Ir1 116.44(10)
C39 P2 Ir1 114.59(9)
C19 P2 Ir1 113.82(9)
C33 P3 C27 99.10(13)
C33 P3 C26 101.87(13)
C27 P3 C26 105.88(13)
C33 P3 Ir1 123.46(9)
C27 P3 Ir1 115.23(10)
C26 P3 Ir1 109.33(9)
C46 P4 C45 106.50(13)
C46 P4 C52 99.98(12)
C45 P4 C52 103.08(12)
C46 P4 Ir1 116.97(9)
C45 P4 Ir1 112.87(9)
C52 P4 Ir1 115.75(9)
C6 C1 C2 116.1(2)
C6 C1 Ir1 138.4(2)
C2 C1 Ir1 105.33(19)
C3 C2 C1 124.4(3)
C3 C2 P1 134.5(2)
C1 C2 P1 100.21(19)
C2 C3 C4 117.8(3)
C2 C3 H3 121.1
C4 C3 H3 121.1
C3 C4 C5 119.6(3)
C3 C4 H4 120.2
C5 C4 H4 120.2
C4 C5 C6 121.3(3)
C4 C5 H5 119.4
C6 C5 H5 119.4
C1 C6 C5 120.6(3)
C1 C6 H6 119.7
C5 C6 H6 119.7
C8 C7 C12 119.7(3)
C8 C7 P1 121.0(2)
C12 C7 P1 118.0(2)
C7 C8 C9 120.1(3)
C7 C8 H8 120.0
C9 C8 H8 120.0
C10 C9 C8 120.0(3)
C10 C9 H9 120.0
C8 C9 H9 120.0
C11 C10 C9 120.4(3)
C11 C10 H10 119.8
C9 C10 H10 119.8
C10 C11 C12 120.0(3)
C10 C11 H11 120.0
C12 C11 H11 120.0
C11 C12 C7 119.8(3)
C11 C12 H12 120.1
C7 C12 H12 120.1
C14 C13 C18 119.5(3)
C14 C13 P1 120.3(2)
C18 C13 P1 119.9(2)
C15 C14 C13 121.0(3)
C15 C14 H14 119.5
C13 C14 H14 119.5
C14 C15 C16 119.2(3)
C14 C15 H15 120.4
C16 C15 H15 120.4
C17 C16 C15 120.1(3)
C17 C16 H16 120.0
C15 C16 H16 120.0
C16 C17 C18 122.0(3)
C16 C17 H17 119.0
C18 C17 H17 119.0
C17 C18 C13 118.0(3)
C17 C18 C19 118.9(3)
C13 C18 C19 122.9(3)
C18 C19 P2 110.20(19)
C18 C19 H19A 109.6
P2 C19 H19A 109.6
C18 C19 H19B 109.6
P2 C19 H19B 109.6
H19A C19 H19B 108.1
C21 C20 P2 116.3(2)
C21 C20 H20A 108.2
P2 C20 H20A 108.2
C21 C20 H20B 108.2
P2 C20 H20B 108.2
H20A C20 H20B 107.4
C22 C21 C26 118.9(3)
C22 C21 C20 117.1(3)
C26 C21 C20 123.8(3)
C23 C22 C21 121.3(3)
C23 C22 H22 119.4
C21 C22 H22 119.4
C24 C23 C22 120.0(3)
C24 C23 H23 120.0
C22 C23 H23 120.0
C23 C24 C25 119.8(3)
C23 C24 H24 120.1
C25 C24 H24 120.1
C24 C25 C26 121.4(3)
C24 C25 H25 119.3
C26 C25 H25 119.3
C25 C26 C21 118.6(3)
C25 C26 P3 119.3(2)
C21 C26 P3 122.1(2)
C32 C27 C28 118.7(3)
C32 C27 P3 121.6(2)
C28 C27 P3 119.5(2)
C29 C28 C27 120.6(3)
C29 C28 H28 119.7
C27 C28 H28 119.7
C30 C29 C28 120.4(3)
C30 C29 H29 119.8
C28 C29 H29 119.8
C29 C30 C31 119.9(3)
C29 C30 H30 120.1
C31 C30 H30 120.1
C30 C31 C32 120.1(3)
C30 C31 H31 119.9
C32 C31 H31 119.9
C27 C32 C31 120.2(3)
C27 C32 H32 119.9
C31 C32 H32 119.9
C34 C33 C38 118.3(3)
C34 C33 P3 122.1(2)
C38 C33 P3 119.4(2)
C35 C34 C33 120.3(3)
C35 C34 H34 119.8
C33 C34 H34 119.8
C36 C35 C34 120.6(3)
C36 C35 H35 119.7
C34 C35 H35 119.7
C37 C36 C35 119.5(3)
C37 C36 H36 120.3
C35 C36 H36 120.3
C36 C37 C38 120.5(3)
C36 C37 H37 119.8
C38 C37 H37 119.8
C37 C38 C33 120.8(3)
C37 C38 H38 119.6
C33 C38 H38 119.6
C40 C39 P2 111.33(19)
C40 C39 H39A 109.4
P2 C39 H39A 109.4
C40 C39 H39B 109.4
P2 C39 H39B 109.4
H39A C39 H39B 108.0
C41 C40 C45 119.4(3)
C41 C40 C39 117.7(3)
C45 C40 C39 122.9(2)
C42 C41 C40 121.2(3)
C42 C41 H41 119.4
C40 C41 H41 119.4
C43 C42 C41 119.7(3)
C43 C42 H42 120.2
C41 C42 H42 120.2
C42 C43 C44 120.1(3)
C42 C43 H43 119.9
C44 C43 H43 119.9
C43 C44 C45 121.5(3)
C43 C44 H44 119.3
C45 C44 H44 119.3
C44 C45 C40 118.2(3)
C44 C45 P4 121.8(2)
C40 C45 P4 119.9(2)
C47 C46 C51 118.5(3)
C47 C46 P4 120.5(2)
C51 C46 P4 120.9(2)
C48 C47 C46 121.0(3)
C48 C47 H47 119.5
C46 C47 H47 119.5
C49 C48 C47 119.9(3)
C49 C48 H48 120.0
C47 C48 H48 120.0
C48 C49 C50 119.9(3)
C48 C49 H49 120.1
C50 C49 H49 120.1
C49 C50 C51 120.3(3)
C49 C50 H50 119.8
C51 C50 H50 119.8
C50 C51 C46 120.3(3)
C50 C51 H51 119.9
C46 C51 H51 119.9
C57 C52 C53 118.8(3)
C57 C52 P4 117.0(2)
C53 C52 P4 124.2(2)
C54 C53 C52 120.2(3)
C54 C53 H53 119.9
C52 C53 H53 119.9
C55 C54 C53 120.4(3)
C55 C54 H54 119.8
C53 C54 H54 119.8
C56 C55 C54 119.9(3)
C56 C55 H55 120.1
C54 C55 H55 120.1
C55 C56 C57 120.3(3)
C55 C56 H56 119.9
C57 C56 H56 119.9
C56 C57 C52 120.4(3)
C56 C57 H57 119.8
C52 C57 H57 119.8
F3A P5 F4A 93.0(4)
F3A P5 F5 89.9(3)
F1B P5 F5 90.3(3)
F4A P5 F5 90.3(3)
F1B P5 F2B 94.0(4)
F5 P5 F2B 91.2(2)
F1B P5 F4B 91.3(3)
F5 P5 F4B 89.9(3)
F2B P5 F4B 174.6(4)
F3A P5 F6 90.1(3)
F1B P5 F6 89.6(2)
F4A P5 F6 90.0(3)
F5 P5 F6 179.66(17)
F2B P5 F6 88.5(2)
F4B P5 F6 90.4(2)
F3A P5 F2A 92.0(3)
F4A P5 F2A 174.9(4)
F5 P5 F2A 89.9(3)
F6 P5 F2A 89.7(2)
F3A P5 F1A 178.1(4)
F4A P5 F1A 88.5(3)
F5 P5 F1A 91.3(2)
F6 P5 F1A 88.7(2)
F2A P5 F1A 86.5(3)
F1B P5 F3B 177.4(4)
F5 P5 F3B 91.4(2)
F2B P5 F3B 87.9(3)
F4B P5 F3B 86.8(3)
F6 P5 F3B 88.7(2)
Cl1 C58 Cl2 112.0(2)
Cl1 C58 H58A 109.2
Cl2 C58 H58A 109.2
Cl1 C58 H58B 109.2
Cl2 C58 H58B 109.2
H58A C58 H58B 107.9

loop_
_geom_bond_atom_site_label_1
_geom_bond_atom_site_label_2
_geom_bond_distance
Ir1 C1 2.133(3)
Ir1 P2 2.3018(7)
Ir1 P1 2.3279(7)
Ir1 P3 2.3305(7)
Ir1 P4 2.3566(7)
Ir1 H1 1.52(4)
P1 C2 1.806(3)
P1 C13 1.809(3)
P1 C7 1.810(3)
P2 C20 1.817(3)
P2 C39 1.830(3)
P2 C19 1.833(3)
P3 C33 1.834(3)
P3 C27 1.840(3)
P3 C26 1.850(3)
P4 C46 1.829(3)
P4 C45 1.839(3)
P4 C52 1.840(3)
C1 C6 1.396(4)
C1 C2 1.408(4)
C2 C3 1.388(4)
C3 C4 1.391(4)
C3 H3 0.9500
C4 C5 1.395(5)
C4 H4 0.9500
C5 C6 1.397(4)
C5 H5 0.9500
C6 H6 0.9500
C7 C8 1.385(4)
C7 C12 1.409(4)
C8 C9 1.390(4)
C8 H8 0.9500
C9 C10 1.389(4)
C9 H9 0.9500
C10 C11 1.384(4)
C10 H10 0.9500
C11 C12 1.385(4)
C11 H11 0.9500
C12 H12 0.9500
C13 C14 1.403(4)
C13 C18 1.409(4)
C14 C15 1.385(4)
C14 H14 0.9500
C15 C16 1.386(5)
C15 H15 0.9500
C16 C17 1.382(5)
C16 H16 0.9500
C17 C18 1.389(4)
C17 H17 0.9500
C18 C19 1.513(4)
C19 H19A 0.9900
C19 H19B 0.9900
C20 C21 1.512(4)
C20 H20A 0.9900
C20 H20B 0.9900
C21 C22 1.396(4)
C21 C26 1.410(4)
C22 C23 1.382(5)
C22 H22 0.9500
C23 C24 1.375(5)
C23 H23 0.9500
C24 C25 1.386(4)
C24 H24 0.9500
C25 C26 1.397(4)
C25 H25 0.9500
C27 C32 1.394(4)
C27 C28 1.401(4)
C28 C29 1.383(5)
C28 H28 0.9500
C29 C30 1.380(5)
C29 H29 0.9500
C30 C31 1.386(5)
C30 H30 0.9500
C31 C32 1.395(4)
C31 H31 0.9500
C32 H32 0.9500
C33 C34 1.394(4)
C33 C38 1.402(4)
C34 C35 1.389(4)
C34 H34 0.9500
C35 C36 1.383(5)
C35 H35 0.9500
C36 C37 1.380(5)
C36 H36 0.9500
C37 C38 1.381(4)
C37 H37 0.9500
C38 H38 0.9500
C39 C40 1.508(4)
C39 H39A 0.9900
C39 H39B 0.9900
C40 C41 1.400(4)
C40 C45 1.414(4)
C41 C42 1.384(4)
C41 H41 0.9500
C42 C43 1.382(5)
C42 H42 0.9500
C43 C44 1.386(4)
C43 H43 0.9500
C44 C45 1.401(4)
C44 H44 0.9500
C46 C47 1.393(4)
C46 C51 1.400(4)
C47 C48 1.391(4)
C47 H47 0.9500
C48 C49 1.381(5)
C48 H48 0.9500
C49 C50 1.388(5)
C49 H49 0.9500
C50 C51 1.390(4)
C50 H50 0.9500
C51 H51 0.9500
C52 C57 1.396(4)
C52 C53 1.397(4)
C53 C54 1.393(4)
C53 H53 0.9500
C54 C55 1.382(5)
C54 H54 0.9500
C55 C56 1.380(5)
C55 H55 0.9500
C56 C57 1.393(4)
C56 H56 0.9500
C57 H57 0.9500
P5 F3A 1.540(6)
P5 F1B 1.546(6)
P5 F4A 1.574(6)
P5 F5 1.578(3)
P5 F2B 1.581(6)
P5 F4B 1.592(6)
P5 F6 1.596(2)
P5 F2A 1.620(6)
P5 F1A 1.629(6)
P5 F3B 1.644(6)
Cl1 C58 1.745(5)
Cl2 C58 1.766(5)
C58 H58A 0.9900
C58 H58B 0.9900

loop_
_geom_torsion_atom_site_label_1
_geom_torsion_atom_site_label_2
_geom_torsion_atom_site_label_3
_geom_torsion_atom_site_label_4
_geom_torsion
C1 Ir1 P1 C2 -5.52(12)
P2 Ir1 P1 C2 88.26(9)
P3 Ir1 P1 C2 -0.51(11)
P4 Ir1 P1 C2 177.67(9)
C1 Ir1 P1 C13 -118.33(13)
P2 Ir1 P1 C13 -24.55(11)
P3 Ir1 P1 C13 -113.32(12)
P4 Ir1 P1 C13 64.86(11)
C1 Ir1 P1 C7 96.89(14)
P2 Ir1 P1 C7 -169.33(12)
P3 Ir1 P1 C7 101.91(13)
P4 Ir1 P1 C7 -79.92(12)
C1 Ir1 P2 C20 -83.50(13)
P1 Ir1 P2 C20 -150.70(11)
P3 Ir1 P2 C20 6.62(11)
P4 Ir1 P2 C20 105.95(11)
C1 Ir1 P2 C39 158.25(13)
P1 Ir1 P2 C39 91.04(10)
P3 Ir1 P2 C39 -111.64(10)
P4 Ir1 P2 C39 -12.30(10)
C1 Ir1 P2 C19 42.38(13)
P1 Ir1 P2 C19 -24.82(11)
P3 Ir1 P2 C19 132.49(11)
P4 Ir1 P2 C19 -128.17(11)
C1 Ir1 P3 C33 167.88(14)
P2 Ir1 P3 C33 75.17(12)
P1 Ir1 P3 C33 163.25(12)
P4 Ir1 P3 C33 -14.95(12)
C1 Ir1 P3 C27 -70.72(13)
P2 Ir1 P3 C27 -163.43(10)
P1 Ir1 P3 C27 -75.35(12)
P4 Ir1 P3 C27 106.44(10)
C1 Ir1 P3 C26 48.34(12)
P2 Ir1 P3 C26 -44.37(10)
P1 Ir1 P3 C26 43.71(12)
P4 Ir1 P3 C26 -134.49(10)
P2 Ir1 P4 C46 -158.73(10)
P1 Ir1 P4 C46 113.38(10)
P3 Ir1 P4 C46 -67.33(10)
P2 Ir1 P4 C45 -34.64(10)
P1 Ir1 P4 C45 -122.53(10)
P3 Ir1 P4 C45 56.76(10)
P2 Ir1 P4 C52 83.80(10)
P1 Ir1 P4 C52 -4.10(11)
P3 Ir1 P4 C52 175.19(10)
P2 Ir1 C1 C6 104.4(3)
P1 Ir1 C1 C6 -169.0(3)
P3 Ir1 C1 C6 13.0(3)
P2 Ir1 C1 C2 -79.34(17)
P1 Ir1 C1 C2 7.33(15)
P3 Ir1 C1 C2 -170.73(17)
C6 C1 C2 C3 -2.2(4)
Ir1 C1 C2 C3 -179.5(2)
C6 C1 C2 P1 168.4(2)
Ir1 C1 C2 P1 -8.88(18)
C13 P1 C2 C3 -64.7(3)
C7 P1 C2 C3 50.1(3)
Ir1 P1 C2 C3 176.9(3)
C13 P1 C2 C1 126.24(18)
C7 P1 C2 C1 -118.96(19)
Ir1 P1 C2 C1 7.86(16)
C1 C2 C3 C4 0.4(4)
P1 C2 C3 C4 -166.5(2)
C2 C3 C4 C5 1.4(4)
C3 C4 C5 C6 -1.4(4)
C2 C1 C6 C5 2.2(4)
Ir1 C1 C6 C5 178.2(2)
C4 C5 C6 C1 -0.4(4)
C2 P1 C7 C8 96.4(2)
C13 P1 C7 C8 -145.6(2)
Ir1 P1 C7 C8 2.0(3)
C2 P1 C7 C12 -70.3(2)
C13 P1 C7 C12 47.7(3)
Ir1 P1 C7 C12 -164.72(18)
C12 C7 C8 C9 0.0(4)
P1 C7 C8 C9 -166.6(2)
C7 C8 C9 C10 0.6(4)
C8 C9 C10 C11 -0.9(4)
C9 C10 C11 C12 0.5(4)
C10 C11 C12 C7 0.1(4)
C8 C7 C12 C11 -0.3(4)
P1 C7 C12 C11 166.6(2)
C2 P1 C13 C14 137.2(2)
C7 P1 C13 C14 25.7(3)
Ir1 P1 C13 C14 -125.3(2)
C2 P1 C13 C18 -48.6(3)
C7 P1 C13 C18 -160.1(2)
Ir1 P1 C13 C18 48.9(2)
C18 C13 C14 C15 2.6(4)
P1 C13 C14 C15 176.8(2)
C13 C14 C15 C16 1.3(5)
C14 C15 C16 C17 -3.2(5)
C15 C16 C17 C18 1.2(5)
C16 C17 C18 C13 2.7(4)
C16 C17 C18 C19 -172.7(3)
C14 C13 C18 C17 -4.5(4)
P1 C13 C18 C17 -178.8(2)
C14 C13 C18 C19 170.7(3)
P1 C13 C18 C19 -3.6(4)
C17 C18 C19 P2 116.8(3)
C13 C18 C19 P2 -58.3(3)
C20 P2 C19 C18 -158.0(2)
C39 P2 C19 C18 -52.0(2)
Ir1 P2 C19 C18 71.5(2)
C39 P2 C20 C21 168.1(2)
C19 P2 C20 C21 -86.1(2)
Ir1 P2 C20 C21 42.9(2)
P2 C20 C21 C22 126.2(2)
P2 C20 C21 C26 -57.4(3)
C26 C21 C22 C23 -0.7(4)
C20 C21 C22 C23 175.9(3)
C21 C22 C23 C24 0.4(5)
C22 C23 C24 C25 -0.3(5)
C23 C24 C25 C26 0.5(5)
C24 C25 C26 C21 -0.7(4)
C24 C25 C26 P3 178.9(2)
C22 C21 C26 C25 0.8(4)
C20 C21 C26 C25 -175.5(3)
C22 C21 C26 P3 -178.8(2)
C20 C21 C26 P3 4.9(4)
C33 P3 C26 C25 99.3(2)
C27 P3 C26 C25 -3.8(3)
Ir1 P3 C26 C25 -128.5(2)
C33 P3 C26 C21 -81.1(2)
C27 P3 C26 C21 175.8(2)
Ir1 P3 C26 C21 51.1(2)
C33 P3 C27 C32 136.4(3)
C26 P3 C27 C32 -118.4(3)
Ir1 P3 C27 C32 2.6(3)
C33 P3 C27 C28 -39.7(3)
C26 P3 C27 C28 65.5(3)
Ir1 P3 C27 C28 -173.6(2)
C32 C27 C28 C29 1.5(5)
P3 C27 C28 C29 177.7(2)
C27 C28 C29 C30 -3.1(5)
C28 C29 C30 C31 2.0(5)
C29 C30 C31 C32 0.7(6)
C28 C27 C32 C31 1.2(5)
P3 C27 C32 C31 -175.0(3)
C30 C31 C32 C27 -2.3(5)
C27 P3 C33 C34 122.9(2)
C26 P3 C33 C34 14.4(3)
Ir1 P3 C33 C34 -108.6(2)
C27 P3 C33 C38 -52.0(3)
C26 P3 C33 C38 -160.4(2)
Ir1 P3 C33 C38 76.6(2)
C38 C33 C34 C35 -1.4(4)
P3 C33 C34 C35 -176.2(2)
C33 C34 C35 C36 1.3(5)
C34 C35 C36 C37 -0.5(5)
C35 C36 C37 C38 -0.2(5)
C36 C37 C38 C33 0.1(5)
C34 C33 C38 C37 0.7(4)
P3 C33 C38 C37 175.7(2)
C20 P2 C39 C40 -62.9(2)
C19 P2 C39 C40 -173.5(2)
Ir1 P2 C39 C40 63.5(2)
P2 C39 C40 C41 114.4(2)
P2 C39 C40 C45 -63.5(3)
C45 C40 C41 C42 -1.1(4)
C39 C40 C41 C42 -179.0(3)
C40 C41 C42 C43 1.2(5)
C41 C42 C43 C44 -0.3(5)
C42 C43 C44 C45 -0.7(4)
C43 C44 C45 C40 0.7(4)
C43 C44 C45 P4 176.8(2)
C41 C40 C45 C44 0.1(4)
C39 C40 C45 C44 178.0(2)
C41 C40 C45 P4 -176.1(2)
C39 C40 C45 P4 1.8(4)
C46 P4 C45 C44 5.1(3)
C52 P4 C45 C44 109.8(2)
Ir1 P4 C45 C44 -124.6(2)
C46 P4 C45 C40 -178.9(2)
C52 P4 C45 C40 -74.1(2)
Ir1 P4 C45 C40 51.4(2)
C45 P4 C46 C47 -128.2(2)
C52 P4 C46 C47 124.9(2)
Ir1 P4 C46 C47 -0.9(3)
C45 P4 C46 C51 55.1(3)
C52 P4 C46 C51 -51.9(3)
Ir1 P4 C46 C51 -177.6(2)
C51 C46 C47 C48 -2.2(5)
P4 C46 C47 C48 -179.0(3)
C46 C47 C48 C49 -0.8(5)
C47 C48 C49 C50 2.4(5)
C48 C49 C50 C51 -0.9(5)
C49 C50 C51 C46 -2.1(5)
C47 C46 C51 C50 3.6(5)
P4 C46 C51 C50 -179.6(3)
C46 P4 C52 C57 -60.6(2)
C45 P4 C52 C57 -170.3(2)
Ir1 P4 C52 C57 66.0(2)
C46 P4 C52 C53 118.3(2)
C45 P4 C52 C53 8.6(3)
Ir1 P4 C52 C53 -115.1(2)
C57 C52 C53 C54 -2.9(4)
P4 C52 C53 C54 178.2(2)
C52 C53 C54 C55 2.3(5)
C53 C54 C55 C56 0.3(5)
C54 C55 C56 C57 -2.1(5)
C55 C56 C57 C52 1.4(5)
C53 C52 C57 C56 1.1(4)
P4 C52 C57 C56 -179.9(2)
